data_7204677
loop_
_publ_author_name
'Wiesbrock, Frank'
'Schmidbaur, Hubert'

_publ_section_title
;
 Lithium l-hydrogen-?-glutamate: A layer structure with asymmetrical
 tunnels formed by nets with two different macrocycles
;
_journal_issue 45
_journal_name_full CrystEngComm
_journal_page_first 262
_journal_paper_doi 10.1039/b304689c
_journal_volume 5
_journal_year 2003
_chemical_formula_sum 'C5 H8 Li N O4'
_chemical_formula_weight 153.06
_space_group_IT_number 1
_symmetry_cell_setting triclinic
_symmetry_space_group_name_Hall 'P 1'
_symmetry_space_group_name_H-M 'P 1'
_atom_sites_solution_hydrogens geom
_atom_sites_solution_primary direct
_atom_sites_solution_secondary difmap
_audit_creation_method SHELXL-97
_cell_angle_alpha 90.030(2)
_cell_angle_beta 106.037(2)
_cell_angle_gamma 95.972(3)
_cell_formula_units_Z 2
_cell_length_a 5.2961(2)
_cell_length_b 7.8521(3)
_cell_length_c 7.9506(4)
_cell_measurement_reflns_used 9549
_cell_measurement_temperature 143(2)
_cell_volume 315.89(2)
_computing_cell_refinement DENZO
_computing_data_collection XPRESS
_computing_data_reduction SCALEPACK
_computing_molecular_graphics SHELXTL
_computing_publication_material 'SHELXL-97 (Sheldrick, 1997)'
_computing_structure_refinement 'SHELXL-97 (Sheldrick, 1997)'
_computing_structure_solution 'SHELXS-97 (Sheldrick, 1990)'
_diffrn_ambient_temperature 143(2)
_diffrn_measured_fraction_theta_full 0.929
_diffrn_measured_fraction_theta_max 0.929
_diffrn_measurement_device_type 'Nonius DIP 2020'
_diffrn_measurement_method phi-rotation
_diffrn_radiation_monochromator graphite
_diffrn_radiation_source 'fine-focus sealed tube'
_diffrn_radiation_type MoK\a
_diffrn_radiation_wavelength 0.71073
_diffrn_reflns_av_R_equivalents 0.0362
_diffrn_reflns_av_sigmaI/netI 0.0359
_diffrn_reflns_limit_h_max 6
_diffrn_reflns_limit_h_min -6
_diffrn_reflns_limit_k_max 10
_diffrn_reflns_limit_k_min -10
_diffrn_reflns_limit_l_max 10
_diffrn_reflns_limit_l_min -10
_diffrn_reflns_number 9549
_diffrn_reflns_theta_full 27.22
_diffrn_reflns_theta_max 27.22
_diffrn_reflns_theta_min 3.67
_exptl_absorpt_coefficient_mu 0.136
_exptl_absorpt_correction_T_max 0.900
_exptl_absorpt_correction_T_min 0.657
_exptl_absorpt_correction_type DELABS
_exptl_crystal_colour colourless
_exptl_crystal_density_diffrn 1.609
_exptl_crystal_density_method 'not measured'
_exptl_crystal_description block
_exptl_crystal_F_000 160
_exptl_crystal_size_max 0.40
_exptl_crystal_size_mid 0.20
_exptl_crystal_size_min 0.10
_refine_diff_density_max 0.165
_refine_diff_density_min -0.159
_refine_diff_density_rms 0.038
_refine_ls_abs_structure_details 'Flack H D (1983), Acta Cryst. A39, 876-881'
_refine_ls_abs_structure_Flack -0.7(10)
_refine_ls_extinction_method none
_refine_ls_goodness_of_fit_ref 1.067
_refine_ls_hydrogen_treatment mixed
_refine_ls_matrix_type full
_refine_ls_number_parameters 263
_refine_ls_number_reflns 1312
_refine_ls_number_restraints 3
_refine_ls_restrained_S_all 1.065
_refine_ls_R_factor_all 0.0278
_refine_ls_R_factor_gt 0.0262
_refine_ls_shift/su_max 0.000
_refine_ls_shift/su_mean 0.000
_refine_ls_structure_factor_coef Fsqd
_refine_ls_weighting_details 'calc w=1/[\s^2^(Fo^2^)+(0.0201P)^2^+0.0823P] where P=(Fo^2^+2Fc^2^)/3'
_refine_ls_weighting_scheme calc
_refine_ls_wR_factor_gt 0.0614
_refine_ls_wR_factor_ref 0.0627
_reflns_number_gt 1269
_reflns_number_total 1312
_reflns_threshold_expression >2sigma(I)
_cod_data_source_file b304689c.txt
_cod_data_source_block wies18
_cod_original_sg_symbol_H-M P1
_cod_database_code 7204677

loop_
_symmetry_equiv_pos_as_xyz
'x, y, z'

loop_
_atom_site_label
_atom_site_type_symbol
_atom_site_fract_x
_atom_site_fract_y
_atom_site_fract_z
_atom_site_U_iso_or_equiv
_atom_site_adp_type
_atom_site_occupancy
_atom_site_symmetry_multiplicity
_atom_site_calc_flag
_atom_site_refinement_flags
_atom_site_disorder_assembly
_atom_site_disorder_group
N1 N 0.5623(4) 1.7987(3) -0.3282(3) 0.0166(4) Uani 1 1 d . . .
Li1 Li 0.0643(8) 1.5023(5) -0.2458(5) 0.0210(8) Uani 1 1 d . . .
N2 N -0.1250(5) 1.3234(3) 0.3083(3) 0.0176(4) Uani 1 1 d . . .
Li2 Li 0.2663(9) 2.0219(5) 0.1945(5) 0.0210(8) Uani 1 1 d . . .
O11 O 0.1939(4) 1.9349(2) -0.0384(2) 0.0238(4) Uani 1 1 d . . .
C11 C 0.2473(5) 1.8582(3) -0.1596(3) 0.0163(4) Uani 1 1 d . . .
O12 O 0.0887(3) 1.7523(2) -0.2684(2) 0.0197(4) Uani 1 1 d . . .
C12 C 0.5282(5) 1.8975(3) -0.1772(3) 0.0170(5) Uani 1 1 d . . .
O13 O 0.7162(3) 2.4086(2) -0.3455(2) 0.0258(4) Uani 1 1 d . . .
C13 C 0.5998(5) 2.0893(3) -0.1920(3) 0.0193(5) Uani 1 1 d . . .
O14 O 0.2984(3) 2.4590(2) -0.3891(2) 0.0187(4) Uani 1 1 d . . .
C14 C 0.4006(5) 2.1715(3) -0.3355(3) 0.0204(5) Uani 1 1 d . . .
C15 C 0.4806(4) 2.3599(3) -0.3571(3) 0.0168(4) Uani 1 1 d . . .
C21 C 0.1755(4) 1.3761(3) 0.1189(3) 0.0160(4) Uani 1 1 d . . .
O21 O 0.3112(3) 1.2747(2) 0.2195(2) 0.0198(4) Uani 1 1 d . . .
C22 C -0.0662(5) 1.4325(3) 0.1659(3) 0.0165(4) Uani 1 1 d . . .
O22 O 0.2260(4) 1.4398(2) -0.0134(2) 0.0232(4) Uani 1 1 d . . .
O23 O -0.4237(3) 1.9370(2) 0.3447(2) 0.0196(4) Uani 1 1 d . . .
C23 C -0.0200(5) 1.6226(3) 0.2211(3) 0.0171(4) Uani 1 1 d . . .
O24 O -0.0475(3) 1.9750(2) 0.2708(2) 0.0213(4) Uani 1 1 d . . .
C24 C -0.2530(5) 1.6871(3) 0.2721(3) 0.0186(5) Uani 1 1 d . . .
C25 C -0.2366(5) 1.8797(3) 0.2988(3) 0.0164(4) Uani 1 1 d . . .
H23A H 0.153(6) 1.643(4) 0.325(4) 0.023(7) Uiso 1 1 d . . .
H24A H -0.287(5) 1.633(3) 0.383(3) 0.011(6) Uiso 1 1 d . . .
H13B H 0.600(6) 2.151(4) -0.077(4) 0.024(7) Uiso 1 1 d . . .
H14B H 0.373(7) 2.115(4) -0.456(5) 0.038(9) Uiso 1 1 d . . .
H14A H 0.217(7) 2.165(4) -0.307(4) 0.028(8) Uiso 1 1 d . . .
H24B H -0.411(6) 1.660(4) 0.176(4) 0.018(7) Uiso 1 1 d . . .
H13A H 0.775(6) 2.114(4) -0.208(4) 0.019(7) Uiso 1 1 d . . .
H12A H 0.644(6) 1.857(3) -0.074(4) 0.013(6) Uiso 1 1 d . . .
H23B H 0.018(6) 1.687(4) 0.126(4) 0.022(7) Uiso 1 1 d . . .
H22A H -0.216(6) 1.408(3) 0.067(4) 0.015(7) Uiso 1 1 d . . .
H2A H -0.286(8) 1.327(4) 0.309(5) 0.033(9) Uiso 1 1 d . . .
H1B H 0.733(7) 1.779(3) -0.316(4) 0.013(7) Uiso 1 1 d . . .
H1A H 0.473(6) 1.702(4) -0.343(3) 0.013(6) Uiso 1 1 d . . .
H2B H -0.097(6) 1.214(4) 0.291(4) 0.027(8) Uiso 1 1 d . . .
H1C H 0.520(5) 1.853(4) -0.431(4) 0.014(6) Uiso 1 1 d . . .
H2C H -0.018(8) 1.364(5) 0.414(6) 0.049(11) Uiso 1 1 d . . .

loop_
_atom_site_aniso_label
_atom_site_aniso_U_11
_atom_site_aniso_U_22
_atom_site_aniso_U_33
_atom_site_aniso_U_23
_atom_site_aniso_U_13
_atom_site_aniso_U_12
N1 0.0167(11) 0.0141(9) 0.0208(10) 0.0008(8) 0.0082(8) 0.0021(8)
Li1 0.019(2) 0.0201(19) 0.024(2) 0.0000(16) 0.0064(16) 0.0033(16)
N2 0.0186(11) 0.0152(10) 0.0205(11) -0.0004(8) 0.0076(8) 0.0021(8)
Li2 0.023(2) 0.0205(19) 0.0211(19) 0.0000(15) 0.0074(16) 0.0039(16)
O11 0.0304(11) 0.0250(9) 0.0198(8) -0.0019(7) 0.0127(7) 0.0046(7)
C11 0.0189(12) 0.0154(10) 0.0159(11) 0.0038(8) 0.0062(8) 0.0041(9)
O12 0.0162(9) 0.0177(8) 0.0248(9) -0.0034(6) 0.0058(7) 0.0006(6)
C12 0.0188(12) 0.0176(11) 0.0148(11) 0.0006(8) 0.0051(9) 0.0014(9)
O13 0.0183(9) 0.0238(9) 0.0347(10) 0.0033(7) 0.0071(7) 0.0003(7)
C13 0.0195(13) 0.0160(11) 0.0213(11) -0.0004(9) 0.0049(9) -0.0007(9)
O14 0.0211(9) 0.0160(7) 0.0204(8) 0.0004(6) 0.0070(7) 0.0042(6)
C14 0.0160(13) 0.0157(11) 0.0277(12) 0.0017(9) 0.0032(9) 0.0006(9)
C15 0.0184(12) 0.0167(10) 0.0154(10) -0.0007(8) 0.0051(8) 0.0007(9)
C21 0.0171(12) 0.0130(10) 0.0171(10) -0.0017(8) 0.0039(8) -0.0001(8)
O21 0.0199(9) 0.0173(7) 0.0231(8) 0.0034(6) 0.0069(7) 0.0039(6)
C22 0.0170(12) 0.0161(10) 0.0173(11) 0.0016(8) 0.0058(9) 0.0027(8)
O22 0.0242(10) 0.0272(9) 0.0203(9) 0.0035(7) 0.0092(7) 0.0035(7)
O23 0.0203(9) 0.0191(8) 0.0226(9) 0.0021(7) 0.0101(7) 0.0053(7)
C23 0.0193(12) 0.0139(10) 0.0197(11) 0.0007(8) 0.0082(9) 0.0017(8)
O24 0.0224(10) 0.0173(8) 0.0280(9) -0.0009(7) 0.0135(7) 0.0007(7)
C24 0.0188(12) 0.0162(10) 0.0228(12) 0.0005(8) 0.0088(9) 0.0024(8)
C25 0.0200(12) 0.0160(10) 0.0137(10) 0.0018(8) 0.0049(8) 0.0040(9)

loop_
_atom_type_symbol
_atom_type_description
_atom_type_scat_dispersion_real
_atom_type_scat_dispersion_imag
_atom_type_scat_source
C C 0.0033 0.0016 'International Tables Vol C Tables 4.2.6.8 and 6.1.1.4'
H H 0.0000 0.0000 'International Tables Vol C Tables 4.2.6.8 and 6.1.1.4'
Li Li -0.0003 0.0001 'International Tables Vol C Tables 4.2.6.8 and 6.1.1.4'
N N 0.0061 0.0033 'International Tables Vol C Tables 4.2.6.8 and 6.1.1.4'
O O 0.0106 0.0060 'International Tables Vol C Tables 4.2.6.8 and 6.1.1.4'

loop_
_geom_angle_atom_site_label_1
_geom_angle_atom_site_label_2
_geom_angle_atom_site_label_3
_geom_angle
_geom_angle_site_symmetry_1
_geom_angle_site_symmetry_3
_geom_angle_publ_flag
C12 N1 H1B 113.2(18) . . ?
C12 N1 H1A 111.8(18) . . ?
H1B N1 H1A 106(3) . . ?
C12 N1 H1C 114.2(17) . . ?
H1B N1 H1C 103(2) . . ?
H1A N1 H1C 108(2) . . ?
O13 Li1 O22 116.5(2) 1_445 . ?
O13 Li1 O14 112.8(2) 1_445 1_545 ?
O22 Li1 O14 108.0(2) . 1_545 ?
O13 Li1 O12 109.4(2) 1_445 . ?
O22 Li1 O12 111.7(2) . . ?
O14 Li1 O12 96.69(19) 1_545 . ?
C22 N2 H2A 110(2) . . ?
C22 N2 H2B 110(2) . . ?
H2A N2 H2B 110(3) . . ?
C22 N2 H2C 110(2) . . ?
H2A N2 H2C 108(3) . . ?
H2B N2 H2C 109(3) . . ?
O11 Li2 O24 108.4(2) . . ?
O11 Li2 O23 111.3(2) . 1_655 ?
O24 Li2 O23 114.5(2) . 1_655 ?
O11 Li2 O21 114.8(2) . 1_565 ?
O24 Li2 O21 99.1(2) . 1_565 ?
O23 Li2 O21 108.2(2) 1_655 1_565 ?
C11 O11 Li2 153.9(2) . . ?
O11 C11 O12 125.3(2) . . ?
O11 C11 C12 116.8(2) . . ?
O12 C11 C12 117.9(2) . . ?
C11 O12 Li1 124.7(2) . . ?
N1 C12 C13 111.23(19) . . ?
N1 C12 C11 110.80(18) . . ?
C13 C12 C11 111.69(19) . . ?
N1 C12 H12A 106.8(16) . . ?
C13 C12 H12A 109.9(15) . . ?
C11 C12 H12A 106.2(16) . . ?
C15 O13 Li1 158.9(2) . 1_665 ?
C14 C13 C12 113.70(19) . . ?
C14 C13 H13B 105.2(18) . . ?
C12 C13 H13B 108.5(17) . . ?
C14 C13 H13A 109.7(17) . . ?
C12 C13 H13A 111.8(17) . . ?
H13B C13 H13A 108(2) . . ?
C15 O14 Li1 127.72(19) . 1_565 ?
C15 C14 C13 113.55(19) . . ?
C15 C14 H14B 105.1(19) . . ?
C13 C14 H14B 112.7(19) . . ?
C15 C14 H14A 106.4(17) . . ?
C13 C14 H14A 110.0(17) . . ?
H14B C14 H14A 109(3) . . ?
O13 C15 O14 123.8(2) . . ?
O13 C15 C14 119.0(2) . . ?
O14 C15 C14 117.2(2) . . ?
O22 C21 O21 125.5(2) . . ?
O22 C21 C22 116.6(2) . . ?
O21 C21 C22 117.84(19) . . ?
C21 O21 Li2 126.12(19) . 1_545 ?
N2 C22 C23 111.09(19) . . ?
N2 C22 C21 109.65(19) . . ?
C23 C22 C21 110.65(18) . . ?
N2 C22 H22A 105.3(16) . . ?
C23 C22 H22A 112.1(16) . . ?
C21 C22 H22A 107.9(17) . . ?
C21 O22 Li1 142.5(2) . . ?
C25 O23 Li2 127.13(19) . 1_455 ?
C22 C23 C24 113.40(19) . . ?
C22 C23 H23A 108.7(16) . . ?
C24 C23 H23A 110.4(17) . . ?
C22 C23 H23B 108.0(17) . . ?
C24 C23 H23B 110.6(18) . . ?
H23A C23 H23B 105(2) . . ?
C25 O24 Li2 154.3(2) . . ?
C25 C24 C23 115.35(19) . . ?
C25 C24 H24A 106.7(15) . . ?
C23 C24 H24A 113.9(15) . . ?
C25 C24 H24B 104.1(17) . . ?
C23 C24 H24B 108.2(17) . . ?
H24A C24 H24B 108(2) . . ?
O24 C25 O23 123.1(2) . . ?
O24 C25 C24 120.0(2) . . ?
O23 C25 C24 116.9(2) . . ?

loop_
_geom_bond_atom_site_label_1
_geom_bond_atom_site_label_2
_geom_bond_distance
_geom_bond_site_symmetry_2
_geom_bond_publ_flag
N1 C12 1.491(3) . ?
N1 H1B 0.91(3) . ?
N1 H1A 0.84(3) . ?
N1 H1C 0.91(3) . ?
Li1 O13 1.865(4) 1_445 ?
Li1 O22 1.898(5) . ?
Li1 O14 1.954(5) 1_545 ?
Li1 O12 1.965(4) . ?
N2 C22 1.501(3) . ?
N2 H2A 0.86(4) . ?
N2 H2B 0.90(3) . ?
N2 H2C 0.91(4) . ?
Li2 O11 1.896(4) . ?
Li2 O24 1.922(4) . ?
Li2 O23 1.926(5) 1_655 ?
Li2 O21 1.978(4) 1_565 ?
O11 C11 1.248(3) . ?
C11 O12 1.264(3) . ?
C11 C12 1.532(3) . ?
C12 C13 1.526(3) . ?
C12 H12A 0.96(3) . ?
O13 C15 1.244(3) . ?
O13 Li1 1.865(5) 1_665 ?
C13 C14 1.520(3) . ?
C13 H13B 1.03(3) . ?
C13 H13A 0.97(3) . ?
O14 C15 1.274(3) . ?
O14 Li1 1.954(5) 1_565 ?
C14 C15 1.519(3) . ?
C14 H14B 1.02(4) . ?
C14 H14A 1.05(3) . ?
C21 O22 1.248(3) . ?
C21 O21 1.262(3) . ?
C21 C22 1.535(3) . ?
O21 Li2 1.978(4) 1_545 ?
C22 C23 1.532(3) . ?
C22 H22A 0.95(3) . ?
O23 C25 1.269(3) . ?
O23 Li2 1.926(5) 1_455 ?
C23 C24 1.533(3) . ?
C23 H23A 1.05(3) . ?
C23 H23B 0.97(3) . ?
O24 C25 1.257(3) . ?
C24 C25 1.518(3) . ?
C24 H24A 1.03(3) . ?
C24 H24B 0.97(3) . ?

loop_
_geom_hbond_atom_site_label_D
_geom_hbond_atom_site_label_H
_geom_hbond_atom_site_label_A
_geom_hbond_distance_DH
_geom_hbond_distance_HA
_geom_hbond_distance_DA
_geom_hbond_angle_DHA
_geom_hbond_site_symmetry_A
N2 H2A O21 0.86(4) 2.05(4) 2.856(3) 156(3) 1_455
N1 H1B O12 0.91(3) 1.85(3) 2.759(3) 174(3) 1_655
N1 H1A O14 0.84(3) 2.02(3) 2.855(3) 172(3) 1_545
N2 H2B O24 0.90(3) 1.94(3) 2.836(3) 175(3) 1_545
N1 H1C O23 0.91(3) 1.99(3) 2.836(3) 155(2) 1_654
N2 H2C O14 0.91(4) 2.03(4) 2.910(3) 163(4) 1_546

loop_
_geom_torsion_atom_site_label_1
_geom_torsion_atom_site_label_2
_geom_torsion_atom_site_label_3
_geom_torsion_atom_site_label_4
_geom_torsion
_geom_torsion_site_symmetry_1
_geom_torsion_site_symmetry_2
_geom_torsion_site_symmetry_3
_geom_torsion_site_symmetry_4
_geom_torsion_publ_flag
O24 Li2 O11 C11 -137.2(4) . . . . ?
O23 Li2 O11 C11 -10.4(6) 1_655 . . . ?
O21 Li2 O11 C11 113.0(4) 1_565 . . . ?
Li2 O11 C11 O12 137.4(4) . . . . ?
Li2 O11 C11 C12 -43.1(5) . . . . ?
O11 C11 O12 Li1 -95.8(3) . . . . ?
C12 C11 O12 Li1 84.6(3) . . . . ?
O13 Li1 O12 C11 148.0(2) 1_445 . . . ?
O22 Li1 O12 C11 17.5(3) . . . . ?
O14 Li1 O12 C11 -94.9(2) 1_545 . . . ?
O11 C11 C12 N1 -179.3(2) . . . . ?
O12 C11 C12 N1 0.3(3) . . . . ?
O11 C11 C12 C13 -54.7(3) . . . . ?
O12 C11 C12 C13 124.9(2) . . . . ?
N1 C12 C13 C14 71.4(3) . . . . ?
C11 C12 C13 C14 -53.0(3) . . . . ?
C12 C13 C14 C15 -176.6(2) . . . . ?
Li1 O13 C15 O14 82.8(6) 1_665 . . . ?
Li1 O13 C15 C14 -98.3(6) 1_665 . . . ?
Li1 O14 C15 O13 -121.8(3) 1_565 . . . ?
Li1 O14 C15 C14 59.4(3) 1_565 . . . ?
C13 C14 C15 O13 39.9(3) . . . . ?
C13 C14 C15 O14 -141.2(2) . . . . ?
O22 C21 O21 Li2 -89.7(3) . . . 1_545 ?
C22 C21 O21 Li2 92.9(3) . . . 1_545 ?
O22 C21 C22 N2 170.7(2) . . . . ?
O21 C21 C22 N2 -11.8(3) . . . . ?
O22 C21 C22 C23 -66.5(3) . . . . ?
O21 C21 C22 C23 111.1(2) . . . . ?
O21 C21 O22 Li1 141.9(3) . . . . ?
C22 C21 O22 Li1 -40.7(4) . . . . ?
O13 Li1 O22 C21 -16.5(5) 1_445 . . . ?
O14 Li1 O22 C21 -144.7(3) 1_545 . . . ?
O12 Li1 O22 C21 110.2(3) . . . . ?
N2 C22 C23 C24 -57.3(3) . . . . ?
C21 C22 C23 C24 -179.30(19) . . . . ?
O11 Li2 O24 C25 54.3(6) . . . . ?
O23 Li2 O24 C25 -70.7(6) 1_655 . . . ?
O21 Li2 O24 C25 174.4(4) 1_565 . . . ?
C22 C23 C24 C25 -170.3(2) . . . . ?
Li2 O24 C25 O23 -172.3(4) . . . . ?
Li2 O24 C25 C24 5.6(6) . . . . ?
Li2 O23 C25 O24 82.7(3) 1_455 . . . ?
Li2 O23 C25 C24 -95.3(3) 1_455 . . . ?
C23 C24 C25 O24 3.4(3) . . . . ?
C23 C24 C25 O23 -178.55(19) . . . . ?
